data_2000174
loop_
_publ_author_name
'Fitzgerald, L. J.'
'Gallucci, J. C.'
'Gerkin, R. E.'

_publ_section_title
;
 Structure of tetrasodium 1,4,5,8-naphthalenetetracarboxylate
 octahydrate
;
_journal_issue 11
_journal_name_full 'Acta Crystallographica Section C'
_journal_page_first 2315
_journal_page_last 2319
_journal_paper_doi 10.1107/S0108270191006066
_journal_volume 47
_journal_year 1991
_chemical_formula_moiety 'C14 H4 Na4 O8,8(H2 O1)'
_chemical_formula_sum 'C14 H20 Na4 O16'
_chemical_formula_weight 536.3
_space_group_IT_number 14
_space_group_name_Hall '-P 2yn'
_space_group_name_H-M_alt 'P 1 21/n 1'
_symmetry_cell_setting monoclinic
_symmetry_space_group_name_Hall '-P 2yn'
_symmetry_space_group_name_H-M 'P 1 21/n 1'
_cell_angle_alpha 90
_cell_angle_beta 93.970(10)
_cell_angle_gamma 90
_cell_formula_units_Z 2
_cell_length_a 6.1420(10)
_cell_length_b 8.144(3)
_cell_length_c 20.527(4)
_cell_volume 1024.3(5)
_diffrn_radiation_type Mo
_diffrn_radiation_wavelength 0.71073
_exptl_absorpt_coefficient_mu 0.214
_exptl_crystal_density_diffrn 1.74
_exptl_crystal_F_000 552
_cod_data_source_file st0515.cif
_cod_data_source_block st0515a
_cod_original_cell_volume 1024.4(5)
_cod_database_code 2000174

loop_
_space_group_symop_id
_space_group_symop_operation_xyz
1 x,y,z
2 -x+1/2,y+1/2,-z+1/2
3 -x,-y,-z
4 x+1/2,-y+1/2,z+1/2

loop_
_atom_site_label
_atom_site_fract_x
_atom_site_fract_y
_atom_site_fract_z
Na(1) .33660(10) -.39980(10) -.19002(4)
Na(2) -.1750(2) .25900(10) -.16344(5)
O(1) -.3323(2) -.2846(2) -.14613(7)
O(2) -.3052(2) -.0127(2) -.16021(7)
O(3) .1496(3) -.1581(2) -.15966(7)
O(4) .1415(2) .1049(2) -.19144(7)
O(5) -.0381(3) -.4996(2) -.21052(8)
O(6) .4745(3) -.6673(2) -.20488(8)
O(7) -.2089(3) .4255(3) -.07190(10)
O(8) .2158(3) -.4172(3) -.06848(9)
C(1) -.2812(3) -.1418(3) -.12710(10)
C(2) .1402(3) -.0062(3) -.14850(10)
C(3) -.3264(4) -.1901(3) -.01130(10)
C(4) -.1987(3) -.1208(2) -.05610(10)
C(5) -.0166(3) -.0192(2) -.03430(10)
C(6) .1334(3) .0467(2) -.07800(10)
C(7) .2939(4) .1540(3) -.05540(10)
H(1) -.441(4) -.255(3) -.0270(10)
H(2) .397(4) .198(3) -.0850(10)
H(3) -.132(5) -.419(4) -.1970(10)
H(4) -.076(4) -.508(3) -.2480(10)
H(5) .445(6) -.665(4) -.249(2)
H(6) .376(5) -.737(4) -.196(2)
H(7) -.271(5) .515(4) -.0840(10)
H(8) -.238(6) .416(5) -.031(2)
H(9) .176(6) -.322(4) -.085(2)
H(10) .097(6) -.483(4) -.072(2)
